data_7031291
loop_
_publ_author_name
'Bagh, Bidraha'
'McKinty, Adam M.'
'Lough, Alan J.'
'Stephan, Douglas W.'

_publ_section_title
;
 1,2,3-Triazolylidene ruthenium(ii)(\h(6)-arene) complexes: synthesis,
 metallation and reactivity.
;
_journal_issue 34
_journal_name_full 'Dalton transactions (Cambridge, England : 2003)'
_journal_page_first 12842
_journal_paper_doi 10.1039/c4dt01174k
_journal_volume 43
_journal_year 2014
_chemical_formula_sum 'C29 H35 Cl N3 Ru'
_chemical_formula_weight 562.12
_space_group_IT_number 2
_symmetry_cell_setting triclinic
_symmetry_space_group_name_Hall '-P 1'
_symmetry_space_group_name_H-M 'P -1'
_atom_sites_solution_hydrogens geom
_atom_sites_solution_primary direct
_atom_sites_solution_secondary difmap
_audit_creation_method SHELXL-97
_cell_angle_alpha 81.785(5)
_cell_angle_beta 80.607(5)
_cell_angle_gamma 78.793(5)
_cell_formula_units_Z 2
_cell_length_a 7.6620(10)
_cell_length_b 12.7401(18)
_cell_length_c 13.9041(19)
_cell_measurement_reflns_used 9959
_cell_measurement_temperature 150(2)
_cell_measurement_theta_max 27.48
_cell_measurement_theta_min 2.34
_cell_volume 1304.8(3)
_computing_cell_refinement 'Bruker SAINT'
_computing_data_collection 'Bruker APEX2'
_computing_data_reduction 'Bruker SAINT'
_computing_molecular_graphics 'Bruker SHELXTL'
_computing_publication_material 'Bruker SHELXTL'
_computing_structure_refinement 'SHELXL-97 (Sheldrick, 1997)'
_computing_structure_solution 'SHELXS-97 (Sheldrick, 1990)'
_diffrn_ambient_temperature 150(2)
_diffrn_measured_fraction_theta_full 0.994
_diffrn_measured_fraction_theta_max 0.994
_diffrn_measurement_device_type 'Bruker APEX-II CCD'
_diffrn_measurement_method '\f and \w scans'
_diffrn_radiation_monochromator graphite
_diffrn_radiation_source 'fine-focus sealed tube'
_diffrn_radiation_type MoK\a
_diffrn_radiation_wavelength 0.71073
_diffrn_reflns_av_R_equivalents 0.0250
_diffrn_reflns_av_sigmaI/netI 0.0275
_diffrn_reflns_limit_h_max 9
_diffrn_reflns_limit_h_min -9
_diffrn_reflns_limit_k_max 16
_diffrn_reflns_limit_k_min -16
_diffrn_reflns_limit_l_max 17
_diffrn_reflns_limit_l_min -18
_diffrn_reflns_number 21748
_diffrn_reflns_theta_full 27.49
_diffrn_reflns_theta_max 27.49
_diffrn_reflns_theta_min 1.49
_diffrn_standards_number 0
_exptl_absorpt_coefficient_mu 0.725
_exptl_absorpt_correction_T_max 0.9646
_exptl_absorpt_correction_T_min 0.8685
_exptl_absorpt_correction_type multi-scan
_exptl_absorpt_process_details sadabs
_exptl_crystal_colour orange
_exptl_crystal_density_diffrn 1.431
_exptl_crystal_density_method 'not measured'
_exptl_crystal_description block
_exptl_crystal_F_000 582
_exptl_crystal_size_max 0.20
_exptl_crystal_size_mid 0.05
_exptl_crystal_size_min 0.05
_refine_diff_density_max 0.910
_refine_diff_density_min -0.746
_refine_diff_density_rms 0.073
_refine_ls_extinction_method none
_refine_ls_goodness_of_fit_ref 1.045
_refine_ls_hydrogen_treatment constr
_refine_ls_matrix_type full
_refine_ls_number_parameters 307
_refine_ls_number_reflns 5942
_refine_ls_number_restraints 0
_refine_ls_restrained_S_all 1.045
_refine_ls_R_factor_all 0.0346
_refine_ls_R_factor_gt 0.0289
_refine_ls_shift/su_max 0.001
_refine_ls_shift/su_mean 0.000
_refine_ls_structure_factor_coef Fsqd
_refine_ls_weighting_details 'calc w=1/[\s^2^(Fo^2^)+(0.0408P)^2^+0.8180P] where P=(Fo^2^+2Fc^2^)/3'
_refine_ls_weighting_scheme calc
_refine_ls_wR_factor_gt 0.0735
_refine_ls_wR_factor_ref 0.0771
_reflns_number_gt 5306
_reflns_number_total 5942
_reflns_threshold_expression >2sigma(I)
_cod_data_source_file c4dt01174k1.cif
_cod_data_source_block bid005_0m
_cod_depositor_comments
;
The following automatic conversions were performed:

'_symmetry_cell_setting' value 'Triclinic' changed to 'triclinic'
according to
/usr/data/users/saulius/crontab/automatic-downloads/rss-feeds/RSC/lib/dictionaries/cif_core.dic
dictionary named 'cif_core.dic' version 2.4.2 from 2011-04-26.

Automatic conversion script
Id: cif_fix_values 2281 2013-09-26 08:29:07Z andrius 

 Adding full bibliography for 7031290--7031295.cif.
;
_cod_original_sg_symbol_H-M P-1
_cod_database_code 7031291

loop_
_symmetry_equiv_pos_as_xyz
'x, y, z'
'-x, -y, -z'

loop_
_atom_site_label
_atom_site_type_symbol
_atom_site_fract_x
_atom_site_fract_y
_atom_site_fract_z
_atom_site_U_iso_or_equiv
_atom_site_adp_type
_atom_site_occupancy
_atom_site_symmetry_multiplicity
_atom_site_calc_flag
_atom_site_refinement_flags
Ru1 Ru 0.34660(2) 0.242375(13) 0.220911(12) 0.02050(6) Uani 1 1 d .
Cl1 Cl 0.60029(7) 0.32186(4) 0.24327(4) 0.02668(12) Uani 1 1 d .
N1 N 0.0907(2) 0.47431(14) 0.21243(12) 0.0193(3) Uani 1 1 d .
C1 C 0.3404(3) 0.07082(17) 0.21483(18) 0.0289(5) Uani 1 1 d .
H1A H 0.3989 0.0369 0.1544 0.035 Uiso 1 1 calc R
C2 C 0.1618(3) 0.13144(17) 0.21724(17) 0.0256(5) Uani 1 1 d .
C3 C 0.0972(3) 0.19552(19) 0.29654(17) 0.0297(5) Uani 1 1 d .
H3A H -0.0171 0.2487 0.2939 0.036 Uiso 1 1 calc R
C4 C 0.2003(3) 0.1951(2) 0.37272(17) 0.0345(5) Uani 1 1 d .
H4A H 0.1601 0.2507 0.4195 0.041 Uiso 1 1 calc R
C5 C 0.3772(4) 0.1383(2) 0.36688(19) 0.0387(6) Uani 1 1 d .
C6 C 0.4447(3) 0.0739(2) 0.2884(2) 0.0353(6) Uani 1 1 d .
H6A H 0.5762 0.0443 0.2773 0.042 Uiso 1 1 calc R
C7 C 0.4962(5) 0.1467(3) 0.4408(2) 0.0580(9) Uani 1 1 d .
H7A H 0.4814 0.0911 0.4965 0.087 Uiso 1 1 calc R
H7B H 0.4626 0.2180 0.4640 0.087 Uiso 1 1 calc R
H7C H 0.6219 0.1366 0.4099 0.087 Uiso 1 1 calc R
C8 C 0.0365(3) 0.12332(18) 0.14650(17) 0.0282(5) Uani 1 1 d .
H8A H -0.0554 0.1908 0.1447 0.034 Uiso 1 1 calc R
C9 C 0.1269(3) 0.1105(2) 0.04149(19) 0.0355(5) Uani 1 1 d .
H9A H 0.1883 0.1715 0.0160 0.053 Uiso 1 1 calc R
H9B H 0.0359 0.1083 0.0002 0.053 Uiso 1 1 calc R
H9C H 0.2147 0.0433 0.0409 0.053 Uiso 1 1 calc R
C10 C -0.0614(3) 0.0288(2) 0.1889(2) 0.0385(6) Uani 1 1 d .
H10A H -0.1183 0.0388 0.2562 0.058 Uiso 1 1 calc R
H10B H 0.0252 -0.0388 0.1892 0.058 Uiso 1 1 calc R
H10C H -0.1535 0.0262 0.1484 0.058 Uiso 1 1 calc R
C11 C 0.2173(3) 0.39321(16) 0.17662(15) 0.0190(4) Uani 1 1 d .
C12 C -0.0055(3) 0.48263(18) 0.31346(15) 0.0249(4) Uani 1 1 d .
H12A H 0.0434 0.4198 0.3579 0.030 Uiso 1 1 calc R
H12B H -0.1345 0.4816 0.3140 0.030 Uiso 1 1 calc R
C13 C 0.0146(3) 0.58536(18) 0.35007(15) 0.0238(4) Uani 1 1 d .
C14 C -0.1117(3) 0.68004(19) 0.33463(16) 0.0285(5) Uani 1 1 d .
C15 C -0.0789(3) 0.7755(2) 0.36074(17) 0.0328(5) Uani 1 1 d .
H15A H -0.1630 0.8399 0.3497 0.039 Uiso 1 1 calc R
C16 C 0.0722(4) 0.7795(2) 0.40225(17) 0.0352(6) Uani 1 1 d .
C17 C 0.1904(3) 0.6841(2) 0.42079(17) 0.0349(6) Uani 1 1 d .
H17A H 0.2918 0.6854 0.4516 0.042 Uiso 1 1 calc R
C18 C 0.1655(3) 0.5864(2) 0.39577(16) 0.0283(5) Uani 1 1 d .
C19 C 0.2995(3) 0.4853(2) 0.4169(2) 0.0407(6) Uani 1 1 d .
H19A H 0.3941 0.5023 0.4487 0.061 Uiso 1 1 calc R
H19B H 0.3529 0.4558 0.3553 0.061 Uiso 1 1 calc R
H19C H 0.2383 0.4320 0.4605 0.061 Uiso 1 1 calc R
C20 C 0.1061(5) 0.8846(2) 0.4274(2) 0.0501(8) Uani 1 1 d .
H20A H 0.0092 0.9429 0.4093 0.075 Uiso 1 1 calc R
H20B H 0.2211 0.8998 0.3912 0.075 Uiso 1 1 calc R
H20C H 0.1101 0.8793 0.4980 0.075 Uiso 1 1 calc R
C21 C -0.2801(3) 0.6831(2) 0.2900(2) 0.0397(6) Uani 1 1 d .
H21A H -0.3487 0.7566 0.2858 0.060 Uiso 1 1 calc R
H21B H -0.3537 0.6344 0.3312 0.060 Uiso 1 1 calc R
H21C H -0.2471 0.6603 0.2241 0.060 Uiso 1 1 calc R
N2 N 0.0499(2) 0.55867(14) 0.14516(13) 0.0206(4) Uani 1 1 d .
H2A H -0.0280 0.6184 0.1532 0.025 Uiso 1 1 calc R
N3 N 0.1549(2) 0.53068(13) 0.06348(12) 0.0180(3) Uani 1 1 d .
C22 C 0.2582(2) 0.43289(16) 0.07831(14) 0.0175(4) Uani 1 1 d .
C23 C 0.3903(3) 0.36444(16) 0.01583(15) 0.0184(4) Uani 1 1 d .
C24 C 0.4475(3) 0.26415(17) 0.07083(15) 0.0207(4) Uani 1 1 d .
C25 C 0.5763(3) 0.19050(18) 0.02020(17) 0.0264(5) Uani 1 1 d .
H25A H 0.6188 0.1222 0.0536 0.032 Uiso 1 1 calc R
C26 C 0.6443(3) 0.21470(19) -0.07842(17) 0.0286(5) Uani 1 1 d .
H26A H 0.7307 0.1623 -0.1108 0.034 Uiso 1 1 calc R
C27 C 0.5879(3) 0.31361(19) -0.12973(16) 0.0257(5) Uani 1 1 d .
H27A H 0.6363 0.3294 -0.1965 0.031 Uiso 1 1 calc R
C28 C 0.4593(3) 0.38987(17) -0.08229(15) 0.0211(4) Uani 1 1 d .
H28A H 0.4192 0.4582 -0.1163 0.025 Uiso 1 1 calc R
C29 C 0.1471(3) 0.60722(17) -0.02519(16) 0.0231(4) Uani 1 1 d .
H29A H 0.0570 0.6711 -0.0113 0.035 Uiso 1 1 calc R
H29B H 0.1142 0.5735 -0.0772 0.035 Uiso 1 1 calc R
H29C H 0.2650 0.6284 -0.0466 0.035 Uiso 1 1 calc R

loop_
_atom_site_aniso_label
_atom_site_aniso_U_11
_atom_site_aniso_U_22
_atom_site_aniso_U_33
_atom_site_aniso_U_23
_atom_site_aniso_U_13
_atom_site_aniso_U_12
Ru1 0.02131(9) 0.02116(10) 0.01727(10) 0.00396(6) -0.00114(6) -0.00521(6)
Cl1 0.0222(2) 0.0347(3) 0.0226(3) 0.0017(2) -0.00279(19) -0.0076(2)
N1 0.0200(8) 0.0226(9) 0.0156(8) -0.0004(7) -0.0019(6) -0.0064(7)
C1 0.0274(11) 0.0203(11) 0.0352(13) 0.0068(9) -0.0010(9) -0.0050(9)
C2 0.0270(11) 0.0211(10) 0.0274(11) 0.0052(9) -0.0012(9) -0.0092(8)
C3 0.0290(11) 0.0276(12) 0.0300(12) 0.0046(9) 0.0045(9) -0.0115(9)
C4 0.0442(14) 0.0378(13) 0.0216(12) 0.0056(10) 0.0019(10) -0.0198(11)
C5 0.0467(15) 0.0428(15) 0.0272(13) 0.0186(11) -0.0104(11) -0.0218(12)
C6 0.0316(12) 0.0294(12) 0.0417(15) 0.0157(11) -0.0092(10) -0.0087(10)
C7 0.070(2) 0.069(2) 0.0400(17) 0.0254(15) -0.0262(15) -0.0334(17)
C8 0.0283(11) 0.0231(11) 0.0322(12) 0.0003(9) -0.0057(9) -0.0032(9)
C9 0.0403(13) 0.0326(13) 0.0354(14) -0.0035(11) -0.0053(11) -0.0110(10)
C10 0.0338(13) 0.0382(14) 0.0454(16) -0.0015(12) -0.0047(11) -0.0139(11)
C11 0.0178(9) 0.0220(10) 0.0179(10) -0.0011(8) -0.0022(7) -0.0068(7)
C12 0.0262(10) 0.0312(12) 0.0166(10) -0.0038(9) 0.0031(8) -0.0080(9)
C13 0.0263(10) 0.0311(11) 0.0142(10) -0.0049(8) 0.0027(8) -0.0088(9)
C14 0.0305(11) 0.0366(13) 0.0183(11) -0.0068(9) 0.0010(9) -0.0063(10)
C15 0.0435(14) 0.0321(13) 0.0218(11) -0.0060(10) -0.0010(10) -0.0047(10)
C16 0.0497(15) 0.0402(14) 0.0189(11) -0.0092(10) 0.0042(10) -0.0193(12)
C17 0.0346(12) 0.0556(16) 0.0201(11) -0.0106(11) -0.0007(9) -0.0194(12)
C18 0.0279(11) 0.0433(14) 0.0138(10) -0.0064(9) 0.0014(8) -0.0074(10)
C19 0.0359(13) 0.0552(17) 0.0321(14) -0.0121(12) -0.0121(11) 0.0001(12)
C20 0.076(2) 0.0470(17) 0.0361(15) -0.0122(13) -0.0041(14) -0.0301(15)
C21 0.0303(12) 0.0471(16) 0.0426(15) -0.0140(12) -0.0093(11) 0.0014(11)
N2 0.0208(8) 0.0200(9) 0.0198(9) -0.0025(7) -0.0009(7) -0.0023(7)
N3 0.0178(8) 0.0201(8) 0.0166(8) -0.0003(7) -0.0026(6) -0.0060(6)
C22 0.0181(9) 0.0195(10) 0.0166(9) 0.0006(8) -0.0042(7) -0.0079(7)
C23 0.0176(9) 0.0212(10) 0.0184(10) -0.0027(8) -0.0037(7) -0.0068(7)
C24 0.0202(9) 0.0222(10) 0.0203(10) -0.0009(8) -0.0018(8) -0.0070(8)
C25 0.0271(11) 0.0235(11) 0.0269(11) -0.0008(9) -0.0017(9) -0.0035(8)
C26 0.0268(11) 0.0301(12) 0.0284(12) -0.0110(10) 0.0024(9) -0.0033(9)
C27 0.0245(10) 0.0358(12) 0.0180(10) -0.0050(9) -0.0005(8) -0.0091(9)
C28 0.0215(9) 0.0253(11) 0.0180(10) -0.0011(8) -0.0040(8) -0.0079(8)
C29 0.0244(10) 0.0225(10) 0.0218(11) 0.0034(8) -0.0050(8) -0.0058(8)

loop_
_atom_type_symbol
_atom_type_description
_atom_type_scat_dispersion_real
_atom_type_scat_dispersion_imag
_atom_type_scat_source
C C 0.0033 0.0016 'International Tables Vol C Tables 4.2.6.8 and 6.1.1.4'
H H 0.0000 0.0000 'International Tables Vol C Tables 4.2.6.8 and 6.1.1.4'
N N 0.0061 0.0033 'International Tables Vol C Tables 4.2.6.8 and 6.1.1.4'
Cl Cl 0.1484 0.1585 'International Tables Vol C Tables 4.2.6.8 and 6.1.1.4'
Ru Ru -1.2594 0.8363 'International Tables Vol C Tables 4.2.6.8 and 6.1.1.4'

loop_
_geom_angle_atom_site_label_1
_geom_angle_atom_site_label_2
_geom_angle_atom_site_label_3
_geom_angle
C11 Ru1 C24 77.22(8)
C11 Ru1 C3 91.78(8)
C24 Ru1 C3 131.49(9)
C11 Ru1 C2 106.55(8)
C24 Ru1 C2 99.64(8)
C3 Ru1 C2 38.24(9)
C11 Ru1 C1 141.05(8)
C24 Ru1 C1 91.77(8)
C3 Ru1 C1 67.71(8)
C2 Ru1 C1 37.93(8)
C11 Ru1 C6 169.92(8)
C24 Ru1 C6 111.22(9)
C3 Ru1 C6 78.51(9)
C2 Ru1 C6 67.32(9)
C1 Ru1 C6 36.71(9)
C11 Ru1 C5 136.26(9)
C24 Ru1 C5 145.63(10)
C3 Ru1 C5 66.48(9)
C2 Ru1 C5 80.03(9)
C1 Ru1 C5 66.72(10)
C6 Ru1 C5 36.70(10)
C11 Ru1 C4 105.51(9)
C24 Ru1 C4 167.30(8)
C3 Ru1 C4 37.08(9)
C2 Ru1 C4 67.67(9)
C1 Ru1 C4 78.32(9)
C6 Ru1 C4 65.03(10)
C5 Ru1 C4 35.83(10)
C11 Ru1 Cl1 88.72(6)
C24 Ru1 Cl1 84.64(6)
C3 Ru1 Cl1 142.95(7)
C2 Ru1 Cl1 164.68(6)
C1 Ru1 Cl1 127.83(6)
C6 Ru1 Cl1 97.39(7)
C5 Ru1 Cl1 88.14(7)
C4 Ru1 Cl1 107.67(7)
N2 N1 C11 113.96(16)
N2 N1 C12 116.44(16)
C11 N1 C12 129.60(18)
C6 C1 C2 120.8(2)
C6 C1 Ru1 73.35(14)
C2 C1 Ru1 70.57(12)
C6 C1 H1A 119.2
C2 C1 H1A 119.2
Ru1 C1 H1A 119.2
C3 C2 C1 117.0(2)
C3 C2 C8 119.4(2)
C1 C2 C8 123.4(2)
C3 C2 Ru1 69.97(12)
C1 C2 Ru1 71.50(12)
C8 C2 Ru1 133.53(15)
C4 C3 C2 122.0(2)
C4 C3 Ru1 75.59(13)
C2 C3 Ru1 71.79(12)
C4 C3 H3A 118.8
C2 C3 H3A 118.8
Ru1 C3 H3A 118.8
C5 C4 C3 119.8(2)
C5 C4 Ru1 72.05(13)
C3 C4 Ru1 67.33(12)
C5 C4 H4A 119.0
C3 C4 H4A 119.0
Ru1 C4 H4A 119.0
C4 C5 C6 118.9(2)
C4 C5 C7 120.8(3)
C6 C5 C7 120.3(3)
C4 C5 Ru1 72.12(14)
C6 C5 Ru1 70.65(14)
C7 C5 Ru1 127.77(18)
C1 C6 C5 121.3(2)
C1 C6 Ru1 69.94(13)
C5 C6 Ru1 72.65(14)
C1 C6 H6A 118.6
C5 C6 H6A 118.6
Ru1 C6 H6A 118.6
C5 C7 H7A 109.5
C5 C7 H7B 109.5
H7A C7 H7B 109.5
C5 C7 H7C 109.5
H7A C7 H7C 109.5
H7B C7 H7C 109.5
C2 C8 C9 114.79(19)
C2 C8 C10 107.40(19)
C9 C8 C10 110.9(2)
C2 C8 H8A 107.8
C9 C8 H8A 107.8
C10 C8 H8A 107.8
C8 C9 H9A 109.5
C8 C9 H9B 109.5
H9A C9 H9B 109.5
C8 C9 H9C 109.5
H9A C9 H9C 109.5
H9B C9 H9C 109.5
C8 C10 H10A 109.5
C8 C10 H10B 109.5
H10A C10 H10B 109.5
C8 C10 H10C 109.5
H10A C10 H10C 109.5
H10B C10 H10C 109.5
N1 C11 C22 102.71(17)
N1 C11 Ru1 140.28(15)
C22 C11 Ru1 116.97(14)
N1 C12 C13 110.87(17)
N1 C12 H12A 109.5
C13 C12 H12A 109.5
N1 C12 H12B 109.5
C13 C12 H12B 109.5
H12A C12 H12B 108.1
C14 C13 C18 120.3(2)
C14 C13 C12 120.2(2)
C18 C13 C12 119.4(2)
C15 C14 C13 118.5(2)
C15 C14 C21 118.7(2)
C13 C14 C21 122.9(2)
C16 C15 C14 122.3(2)
C16 C15 H15A 118.9
C14 C15 H15A 118.9
C17 C16 C15 118.1(2)
C17 C16 C20 120.9(3)
C15 C16 C20 121.0(3)
C16 C17 C18 122.2(2)
C16 C17 H17A 118.9
C18 C17 H17A 118.9
C17 C18 C13 118.5(2)
C17 C18 C19 120.0(2)
C13 C18 C19 121.6(2)
C18 C19 H19A 109.5
C18 C19 H19B 109.5
H19A C19 H19B 109.5
C18 C19 H19C 109.5
H19A C19 H19C 109.5
H19B C19 H19C 109.5
C16 C20 H20A 109.5
C16 C20 H20B 109.5
H20A C20 H20B 109.5
C16 C20 H20C 109.5
H20A C20 H20C 109.5
H20B C20 H20C 109.5
C14 C21 H21A 109.5
C14 C21 H21B 109.5
H21A C21 H21B 109.5
C14 C21 H21C 109.5
H21A C21 H21C 109.5
H21B C21 H21C 109.5
N3 N2 N1 103.77(15)
N3 N2 H2A 128.1
N1 N2 H2A 128.1
N2 N3 C22 111.91(16)
N2 N3 C29 118.09(16)
C22 N3 C29 129.97(17)
N3 C22 C11 107.64(17)
N3 C22 C23 134.58(18)
C11 C22 C23 117.75(18)
C28 C23 C24 122.83(19)
C28 C23 C22 127.56(19)
C24 C23 C22 109.59(17)
C25 C24 C23 115.87(19)
C25 C24 Ru1 125.62(16)
C23 C24 Ru1 118.39(14)
C24 C25 C26 121.7(2)
C24 C25 H25A 119.2
C26 C25 H25A 119.2
C27 C26 C25 121.2(2)
C27 C26 H26A 119.4
C25 C26 H26A 119.4
C26 C27 C28 119.3(2)
C26 C27 H27A 120.4
C28 C27 H27A 120.4
C27 C28 C23 119.2(2)
C27 C28 H28A 120.4
C23 C28 H28A 120.4
N3 C29 H29A 109.5
N3 C29 H29B 109.5
H29A C29 H29B 109.5
N3 C29 H29C 109.5
H29A C29 H29C 109.5
H29B C29 H29C 109.5

loop_
_geom_bond_atom_site_label_1
_geom_bond_atom_site_label_2
_geom_bond_distance
Ru1 C11 2.043(2)
Ru1 C24 2.102(2)
Ru1 C3 2.173(2)
Ru1 C2 2.197(2)
Ru1 C1 2.209(2)
Ru1 C6 2.253(2)
Ru1 C5 2.280(2)
Ru1 C4 2.281(2)
Ru1 Cl1 2.4398(6)
N1 N2 1.344(2)
N1 C11 1.363(3)
N1 C12 1.484(3)
C1 C6 1.406(4)
C1 C2 1.432(3)
C1 H1A 1.0000
C2 C3 1.432(3)
C2 C8 1.509(3)
C3 C4 1.420(4)
C3 H3A 1.0000
C4 C5 1.403(4)
C4 H4A 1.0000
C5 C6 1.428(4)
C5 C7 1.508(4)
C6 H6A 1.0000
C7 H7A 0.9800
C7 H7B 0.9800
C7 H7C 0.9800
C8 C9 1.527(3)
C8 C10 1.537(3)
C8 H8A 1.0000
C9 H9A 0.9800
C9 H9B 0.9800
C9 H9C 0.9800
C10 H10A 0.9800
C10 H10B 0.9800
C10 H10C 0.9800
C11 C22 1.395(3)
C12 C13 1.513(3)
C12 H12A 0.9900
C12 H12B 0.9900
C13 C14 1.406(3)
C13 C18 1.410(3)
C14 C15 1.395(3)
C14 C21 1.512(3)
C15 C16 1.388(4)
C15 H15A 0.9500
C16 C17 1.386(4)
C16 C20 1.510(4)
C17 C18 1.394(3)
C17 H17A 0.9500
C18 C19 1.509(4)
C19 H19A 0.9800
C19 H19B 0.9800
C19 H19C 0.9800
C20 H20A 0.9800
C20 H20B 0.9800
C20 H20C 0.9800
C21 H21A 0.9800
C21 H21B 0.9800
C21 H21C 0.9800
N2 N3 1.330(2)
N2 H2A 0.8800
N3 C22 1.348(3)
N3 C29 1.460(3)
C22 C23 1.458(3)
C23 C28 1.397(3)
C23 C24 1.422(3)
C24 C25 1.397(3)
C25 C26 1.398(3)
C25 H25A 0.9500
C26 C27 1.384(3)
C26 H26A 0.9500
C27 C28 1.396(3)
C27 H27A 0.9500
C28 H28A 0.9500
C29 H29A 0.9800
C29 H29B 0.9800
C29 H29C 0.9800

loop_
_geom_torsion_atom_site_label_1
_geom_torsion_atom_site_label_2
_geom_torsion_atom_site_label_3
_geom_torsion_atom_site_label_4
_geom_torsion
C11 Ru1 C1 C6 -163.94(14)
C24 Ru1 C1 C6 124.35(15)
C3 Ru1 C1 C6 -100.93(16)
C2 Ru1 C1 C6 -132.2(2)
C5 Ru1 C1 C6 -27.98(14)
C4 Ru1 C1 C6 -63.65(15)
Cl1 Ru1 C1 C6 39.76(16)
C11 Ru1 C1 C2 -31.7(2)
C24 Ru1 C1 C2 -103.46(14)
C3 Ru1 C1 C2 31.26(13)
C6 Ru1 C1 C2 132.2(2)
C5 Ru1 C1 C2 104.21(15)
C4 Ru1 C1 C2 68.54(14)
Cl1 Ru1 C1 C2 171.95(10)
C6 C1 C2 C3 0.8(3)
Ru1 C1 C2 C3 -54.86(16)
C6 C1 C2 C8 -173.8(2)
Ru1 C1 C2 C8 130.5(2)
C6 C1 C2 Ru1 55.70(19)
C11 Ru1 C2 C3 -71.05(15)
C24 Ru1 C2 C3 -150.47(14)
C1 Ru1 C2 C3 129.1(2)
C6 Ru1 C2 C3 100.44(15)
C5 Ru1 C2 C3 64.42(15)
C4 Ru1 C2 C3 29.29(14)
Cl1 Ru1 C2 C3 104.4(2)
C11 Ru1 C2 C1 159.81(13)
C24 Ru1 C2 C1 80.40(14)
C3 Ru1 C2 C1 -129.1(2)
C6 Ru1 C2 C1 -28.69(14)
C5 Ru1 C2 C1 -64.71(15)
C4 Ru1 C2 C1 -99.84(15)
Cl1 Ru1 C2 C1 -24.8(3)
C11 Ru1 C2 C8 40.9(2)
C24 Ru1 C2 C8 -38.5(2)
C3 Ru1 C2 C8 112.0(3)
C1 Ru1 C2 C8 -118.9(3)
C6 Ru1 C2 C8 -147.6(2)
C5 Ru1 C2 C8 176.4(2)
C4 Ru1 C2 C8 141.3(2)
Cl1 Ru1 C2 C8 -143.63(18)
C1 C2 C3 C4 -3.4(3)
C8 C2 C3 C4 171.5(2)
Ru1 C2 C3 C4 -59.02(19)
C1 C2 C3 Ru1 55.63(17)
C8 C2 C3 Ru1 -129.50(19)
C11 Ru1 C3 C4 -113.74(15)
C24 Ru1 C3 C4 171.80(14)
C2 Ru1 C3 C4 131.4(2)
C1 Ru1 C3 C4 100.34(16)
C6 Ru1 C3 C4 63.55(15)
C5 Ru1 C3 C4 27.04(15)
Cl1 Ru1 C3 C4 -23.5(2)
C11 Ru1 C3 C2 114.89(14)
C24 Ru1 C3 C2 40.44(18)
C1 Ru1 C3 C2 -31.02(13)
C6 Ru1 C3 C2 -67.82(14)
C5 Ru1 C3 C2 -104.32(16)
C4 Ru1 C3 C2 -131.4(2)
Cl1 Ru1 C3 C2 -154.87(10)
C2 C3 C4 C5 5.9(3)
Ru1 C3 C4 C5 -51.4(2)
C2 C3 C4 Ru1 57.23(18)
C11 Ru1 C4 C5 -153.70(15)
C24 Ru1 C4 C5 105.5(4)
C3 Ru1 C4 C5 134.6(2)
C2 Ru1 C4 C5 104.44(17)
C1 Ru1 C4 C5 66.23(16)
C6 Ru1 C4 C5 30.02(15)
Cl1 Ru1 C4 C5 -60.02(16)
C11 Ru1 C4 C3 71.71(15)
C24 Ru1 C4 C3 -29.1(5)
C2 Ru1 C4 C3 -30.15(14)
C1 Ru1 C4 C3 -68.35(15)
C6 Ru1 C4 C3 -104.57(16)
C5 Ru1 C4 C3 -134.6(2)
Cl1 Ru1 C4 C3 165.39(13)
C3 C4 C5 C6 -5.6(3)
Ru1 C4 C5 C6 -54.85(19)
C3 C4 C5 C7 173.1(2)
Ru1 C4 C5 C7 123.8(2)
C3 C4 C5 Ru1 49.25(19)
C11 Ru1 C5 C4 38.1(2)
C24 Ru1 C5 C4 -157.97(15)
C3 Ru1 C5 C4 -27.93(15)
C2 Ru1 C5 C4 -65.44(16)
C1 Ru1 C5 C4 -102.67(16)
C6 Ru1 C5 C4 -130.6(2)
Cl1 Ru1 C5 C4 124.33(15)
C11 Ru1 C5 C6 168.78(13)
C24 Ru1 C5 C6 -27.3(2)
C3 Ru1 C5 C6 102.72(16)
C2 Ru1 C5 C6 65.21(15)
C1 Ru1 C5 C6 27.98(14)
C4 Ru1 C5 C6 130.6(2)
Cl1 Ru1 C5 C6 -105.02(14)
C11 Ru1 C5 C7 -77.4(3)
C24 Ru1 C5 C7 86.5(3)
C3 Ru1 C5 C7 -143.4(3)
C2 Ru1 C5 C7 179.1(3)
C1 Ru1 C5 C7 141.8(3)
C6 Ru1 C5 C7 113.9(3)
C4 Ru1 C5 C7 -115.5(3)
Cl1 Ru1 C5 C7 8.8(3)
C2 C1 C6 C5 -0.8(3)
Ru1 C1 C6 C5 53.6(2)
C2 C1 C6 Ru1 -54.40(18)
C4 C5 C6 C1 3.2(3)
C7 C5 C6 C1 -175.5(2)
Ru1 C5 C6 C1 -52.4(2)
C4 C5 C6 Ru1 55.56(19)
C7 C5 C6 Ru1 -123.1(2)
C11 Ru1 C6 C1 83.6(5)
C24 Ru1 C6 C1 -62.28(15)
C3 Ru1 C6 C1 67.98(14)
C2 Ru1 C6 C1 29.58(13)
C5 Ru1 C6 C1 133.9(2)
C4 Ru1 C6 C1 104.53(15)
Cl1 Ru1 C6 C1 -149.37(13)
C11 Ru1 C6 C5 -50.2(6)
C24 Ru1 C6 C5 163.86(14)
C3 Ru1 C6 C5 -65.88(15)
C2 Ru1 C6 C5 -104.28(16)
C1 Ru1 C6 C5 -133.9(2)
C4 Ru1 C6 C5 -29.33(14)
Cl1 Ru1 C6 C5 76.77(14)
C3 C2 C8 C9 147.9(2)
C1 C2 C8 C9 -37.6(3)
Ru1 C2 C8 C9 58.3(3)
C3 C2 C8 C10 -88.3(2)
C1 C2 C8 C10 86.2(3)
Ru1 C2 C8 C10 -177.88(17)
N2 N1 C11 C22 0.6(2)
C12 N1 C11 C22 -178.94(19)
N2 N1 C11 Ru1 -177.15(17)
C12 N1 C11 Ru1 3.3(4)
C24 Ru1 C11 N1 176.6(2)
C3 Ru1 C11 N1 44.4(2)
C2 Ru1 C11 N1 80.2(2)
C1 Ru1 C11 N1 100.0(2)
C6 Ru1 C11 N1 29.0(6)
C5 Ru1 C11 N1 -12.6(3)
C4 Ru1 C11 N1 9.4(2)
Cl1 Ru1 C11 N1 -98.6(2)
C24 Ru1 C11 C22 -0.85(15)
C3 Ru1 C11 C22 -133.12(16)
C2 Ru1 C11 C22 -97.27(16)
C1 Ru1 C11 C22 -77.54(19)
C6 Ru1 C11 C22 -148.5(5)
C5 Ru1 C11 C22 169.91(14)
C4 Ru1 C11 C22 -168.06(15)
Cl1 Ru1 C11 C22 83.94(15)
N2 N1 C12 C13 -53.5(2)
C11 N1 C12 C13 126.0(2)
N1 C12 C13 C14 90.5(2)
N1 C12 C13 C18 -86.6(2)
C18 C13 C14 C15 3.4(3)
C12 C13 C14 C15 -173.74(19)
C18 C13 C14 C21 -177.4(2)
C12 C13 C14 C21 5.5(3)
C13 C14 C15 C16 -0.8(3)
C21 C14 C15 C16 179.9(2)
C14 C15 C16 C17 -2.1(3)
C14 C15 C16 C20 178.5(2)
C15 C16 C17 C18 2.5(3)
C20 C16 C17 C18 -178.1(2)
C16 C17 C18 C13 0.0(3)
C16 C17 C18 C19 179.5(2)
C14 C13 C18 C17 -3.0(3)
C12 C13 C18 C17 174.15(19)
C14 C13 C18 C19 177.6(2)
C12 C13 C18 C19 -5.3(3)
C11 N1 N2 N3 -0.3(2)
C12 N1 N2 N3 179.28(16)
N1 N2 N3 C22 -0.1(2)
N1 N2 N3 C29 -178.54(16)
N2 N3 C22 C11 0.5(2)
C29 N3 C22 C11 178.65(18)
N2 N3 C22 C23 178.5(2)
C29 N3 C22 C23 -3.3(4)
N1 C11 C22 N3 -0.6(2)
Ru1 C11 C22 N3 177.76(12)
N1 C11 C22 C23 -179.01(16)
Ru1 C11 C22 C23 -0.7(2)
N3 C22 C23 C28 6.3(4)
C11 C22 C23 C28 -175.79(19)
N3 C22 C23 C24 -175.4(2)
C11 C22 C23 C24 2.4(2)
C28 C23 C24 C25 -1.0(3)
C22 C23 C24 C25 -179.36(18)
C28 C23 C24 Ru1 175.14(15)
C22 C23 C24 Ru1 -3.2(2)
C11 Ru1 C24 C25 178.1(2)
C3 Ru1 C24 C25 -101.0(2)
C2 Ru1 C24 C25 -76.97(19)
C1 Ru1 C24 C25 -39.64(19)
C6 Ru1 C24 C25 -7.7(2)
C5 Ru1 C24 C25 9.4(3)
C4 Ru1 C24 C25 -78.0(4)
Cl1 Ru1 C24 C25 88.19(18)
C11 Ru1 C24 C23 2.33(15)
C3 Ru1 C24 C23 83.23(18)
C2 Ru1 C24 C23 107.26(16)
C1 Ru1 C24 C23 144.59(16)
C6 Ru1 C24 C23 176.56(15)
C5 Ru1 C24 C23 -166.33(15)
C4 Ru1 C24 C23 106.3(4)
Cl1 Ru1 C24 C23 -87.58(15)
C23 C24 C25 C26 0.1(3)
Ru1 C24 C25 C26 -175.74(17)
C24 C25 C26 C27 0.8(4)
C25 C26 C27 C28 -0.8(3)
C26 C27 C28 C23 -0.1(3)
C24 C23 C28 C27 1.0(3)
C22 C23 C28 C27 179.06(19)
